data_7708935
loop_
_publ_author_name
'Kosaka, Wataru'
'Watanabe, Yudai'
'Aliyah, Kinanti Hantiyana'
'Miyasaka, Hitoshi'

_publ_section_title
;
 Role of intramolecular hydrogen bonding in the redox chemistry of
 hydroxybenzoate-bridged paddlewheel diruthenium(II,II) complexes.
;
_journal_issue 1
_journal_name_full 'Dalton transactions (Cambridge, England : 2003)'
_journal_page_first 85
_journal_page_last 94
_journal_paper_doi 10.1039/d1dt03791a
_journal_volume 51
_journal_year 2021
_chemical_formula_moiety 'C40 H32 F12 O12 Ru2'
_chemical_formula_sum 'C40 H32 F12 O12 Ru2'
_chemical_formula_weight 1134.81
_space_group_crystal_system monoclinic
_space_group_IT_number 14
_space_group_name_Hall '-P 2yn'
_space_group_name_H-M_alt 'P 1 21/n 1'
_atom_sites_solution_hydrogens geom
_atom_sites_solution_primary direct
_atom_sites_solution_secondary difmap
_audit_update_record
;
2021-11-09 deposited with the CCDC.	2021-11-25 downloaded from the CCDC.
;
_cell_angle_alpha 90.0000
_cell_angle_beta 110.951(3)
_cell_angle_gamma 90.0000
_cell_formula_units_Z 2
_cell_length_a 10.9274(3)
_cell_length_b 14.1299(2)
_cell_length_c 14.5991(4)
_cell_measurement_reflns_used 13487
_cell_measurement_temperature 103
_cell_measurement_theta_max 31.52
_cell_measurement_theta_min 1.46
_cell_volume 2105.12(10)
_computing_cell_refinement 'CrysAlisPro 1.171.38.43 (Rigaku OD, 2015)'
_computing_data_collection 'CrysAlisPro 1.171.38.43 (Rigaku OD, 2015)'
_computing_data_reduction 'CrysAlisPro 1.171.38.43 (Rigaku OD, 2015)'
_computing_molecular_graphics 'CrystalStructure 4.2.1'
_computing_publication_material 'CrystalStructure 4.2.1 (Rigaku, 2016)'
_computing_structure_refinement 'SHELXL Version 2014/7 (Sheldrick, 2008)'
_computing_structure_solution 'SHELXT Version 2014/5 (Sheldrick, 2014)'
_diffrn_ambient_temperature 103
_diffrn_detector_area_resol_mean 28.626
_diffrn_measured_fraction_theta_full 0.961
_diffrn_measured_fraction_theta_max 0.961
_diffrn_measurement_device_type 'Rigaku Saturn724'
_diffrn_measurement_method \w
_diffrn_radiation_type 'Mo K\a'
_diffrn_radiation_wavelength 0.71073
_diffrn_reflns_av_R_equivalents 0.0147
_diffrn_reflns_Laue_measured_fraction_full 0.961
_diffrn_reflns_Laue_measured_fraction_max 0.961
_diffrn_reflns_limit_h_max 13
_diffrn_reflns_limit_h_min -11
_diffrn_reflns_limit_k_max 17
_diffrn_reflns_limit_k_min -17
_diffrn_reflns_limit_l_max 14
_diffrn_reflns_limit_l_min -17
_diffrn_reflns_number 13409
_diffrn_reflns_point_group_measured_fraction_full 0.961
_diffrn_reflns_point_group_measured_fraction_max 0.961
_diffrn_reflns_theta_full 25.242
_diffrn_reflns_theta_max 25.500
_diffrn_reflns_theta_min 3.229
_diffrn_standards_number 0
_exptl_absorpt_coefficient_mu 0.833
_exptl_absorpt_correction_T_max 0.927
_exptl_absorpt_correction_T_min 0.757
_exptl_absorpt_correction_type multi-scan
_exptl_absorpt_process_details
;
CrysAlisPro 1.171.38.43 (Rigaku Oxford Diffraction, 2015)
Empirical absorption correction using spherical harmonics,
 implemented in SCALE3 ABSPACK scaling algorithm.
;
_exptl_crystal_colour orange
_exptl_crystal_density_diffrn 1.790
_exptl_crystal_density_method 'not measured'
_exptl_crystal_description plate
_exptl_crystal_F_000 1128.00
_exptl_crystal_size_max 0.167
_exptl_crystal_size_mid 0.144
_exptl_crystal_size_min 0.091
_refine_diff_density_max 1.12
_refine_diff_density_min -0.33
_refine_ls_extinction_method none
_refine_ls_goodness_of_fit_ref 1.125
_refine_ls_hydrogen_treatment constr
_refine_ls_number_parameters 298
_refine_ls_number_reflns 3770
_refine_ls_number_restraints 0
_refine_ls_R_factor_all 0.0258
_refine_ls_R_factor_gt 0.0254
_refine_ls_shift/su_max 0.001
_refine_ls_structure_factor_coef Fsqd
_refine_ls_weighting_details 'w = 1/[\s^2^(Fo^2^)+(0.0291P)^2^+2.8564P] where P=(Fo^2^+2Fc^2^)/3'
_refine_ls_weighting_scheme calc
_refine_ls_wR_factor_gt 0.0660
_refine_ls_wR_factor_ref 0.0663
_reflns_Friedel_coverage 0.000
_reflns_number_gt 3714
_reflns_number_total 3770
_reflns_threshold_expression F^2^>2.0\s(F^2^)
_cod_data_source_file d1dt03791a2.cif
_cod_data_source_block 2-OH_hetero
_cod_depositor_comments 'Adding full bibliography for 7708935--7708941.cif.'
_cod_database_code 7708935

loop_
_space_group_symop_id
_space_group_symop_operation_xyz
1 +X,+Y,+Z
2 1/2-X,1/2+Y,1/2-Z
3 -X,-Y,-Z
4 -1/2+X,-1/2-Y,-1/2+Z

loop_
_atom_site_label
_atom_site_type_symbol
_atom_site_fract_x
_atom_site_fract_y
_atom_site_fract_z
_atom_site_U_iso_or_equiv
_atom_site_adp_type
_atom_site_occupancy
_atom_site_site_symmetry_order
_atom_site_calc_flag
_atom_site_refinement_flags_posn
_atom_site_refinement_flags_adp
_atom_site_refinement_flags_occupancy
_atom_site_disorder_assembly
_atom_site_disorder_group
Ru1 Ru 0.03688(2) 0.57417(2) 0.49531(2) 0.01344(8) Uani 1 1 d . . . . .
F1 F 0.55294(16) 0.42019(12) 0.78346(11) 0.0383(4) Uani 1 1 d . . . . .
F2 F 0.45523(19) 0.53810(12) 0.69447(12) 0.0441(4) Uani 1 1 d . . . . .
F3 F 0.34404(16) 0.41987(13) 0.71329(12) 0.0399(4) Uani 1 1 d . . . . .
F4 F 0.31348(16) 0.31905(13) 0.27318(11) 0.0392(4) Uani 1 1 d . . . . .
F5 F 0.20063(17) 0.41844(12) 0.32116(11) 0.0387(4) Uani 1 1 d . . . . .
F6 F 0.18649(16) 0.27033(13) 0.34566(12) 0.0418(4) Uani 1 1 d . . . . .
O1 O 0.21801(14) 0.51965(10) 0.50881(11) 0.0170(3) Uani 1 1 d . . . . .
O2 O 0.14458(14) 0.37217(10) 0.51575(11) 0.0173(3) Uani 1 1 d . . . . .
O3 O 0.09575(15) 0.58731(10) 0.64468(11) 0.0181(3) Uani 1 1 d . . . . .
O4 O 0.02257(15) 0.44113(10) 0.65526(11) 0.0176(3) Uani 1 1 d . . . . .
O5 O 0.09859(15) 0.72857(10) 0.48000(11) 0.0185(3) Uani 1 1 d . . . . .
O6 O 0.0270(2) 0.37990(15) 0.82214(15) 0.0421(5) Uani 1 1 d . . . . .
H6 H 0.0109 0.3786 0.7614 0.051 Uiso 1 1 calc R U . . .
C1 C 0.2310(2) 0.43100(15) 0.51503(16) 0.0165(4) Uani 1 1 d . . . . .
C2 C 0.3632(2) 0.39119(15) 0.52348(17) 0.0179(4) Uani 1 1 d . . . . .
C3 C 0.4695(2) 0.39597(16) 0.61213(17) 0.0213(5) Uani 1 1 d . . . . .
C4 C 0.4549(3) 0.44306(19) 0.70036(18) 0.0281(5) Uani 1 1 d . . . . .
C5 C 0.5906(2) 0.35896(18) 0.62069(19) 0.0272(5) Uani 1 1 d . . . . .
H5 H 0.6620 0.3631 0.6814 0.033 Uiso 1 1 calc R U . . .
C6 C 0.6075(2) 0.31617(18) 0.5413(2) 0.0286(5) Uani 1 1 d . . . . .
H6A H 0.6906 0.2909 0.5472 0.034 Uiso 1 1 calc R U . . .
C7 C 0.5036(2) 0.30996(18) 0.45294(19) 0.0269(5) Uani 1 1 d . . . . .
H7 H 0.5153 0.2798 0.3985 0.032 Uiso 1 1 calc R U . . .
C8 C 0.3824(2) 0.34765(16) 0.44356(17) 0.0217(5) Uani 1 1 d . . . . .
C9 C 0.2709(3) 0.33907(19) 0.34627(19) 0.0281(5) Uani 1 1 d . . . . .
C10 C 0.0746(2) 0.52005(15) 0.69400(16) 0.0173(4) Uani 1 1 d . . . . .
C11 C 0.1099(2) 0.53257(17) 0.80054(17) 0.0199(5) Uani 1 1 d . . . . .
C12 C 0.0850(2) 0.46204(18) 0.85895(18) 0.0247(5) Uani 1 1 d . . . . .
C13 C 0.1199(3) 0.4767(2) 0.95924(19) 0.0317(6) Uani 1 1 d . . . . .
H13 H 0.1042 0.4286 0.9992 0.038 Uiso 1 1 calc R U . . .
C14 C 0.1774(3) 0.5612(2) 1.0013(2) 0.0322(6) Uani 1 1 d . . . . .
H14 H 0.2003 0.5708 1.0698 0.039 Uiso 1 1 calc R U . . .
C15 C 0.2016(3) 0.6319(2) 0.94412(19) 0.0305(6) Uani 1 1 d . . . . .
H15 H 0.2412 0.6896 0.9732 0.037 Uiso 1 1 calc R U . . .
C16 C 0.1677(2) 0.61764(18) 0.84473(18) 0.0254(5) Uani 1 1 d . . . . .
H16 H 0.1838 0.6662 0.8055 0.031 Uiso 1 1 calc R U . . .
C17 C 0.1359(3) 0.79148(18) 0.5642(2) 0.0358(6) Uani 1 1 d . . . . .
H17A H 0.2320 0.8010 0.5904 0.043 Uiso 1 1 calc R U . . .
H17B H 0.1091 0.7645 0.6167 0.043 Uiso 1 1 calc R U . . .
C18 C 0.0667(3) 0.88405(18) 0.52886(19) 0.0288(5) Uani 1 1 d . . . . .
H18A H 0.1227 0.9383 0.5613 0.035 Uiso 1 1 calc R U . . .
H18B H -0.0165 0.8874 0.5414 0.035 Uiso 1 1 calc R U . . .
C19 C 0.0413(3) 0.88306(17) 0.41941(19) 0.0292(5) Uani 1 1 d . . . . .
H19A H -0.0357 0.9223 0.3829 0.035 Uiso 1 1 calc R U . . .
H19B H 0.1185 0.9062 0.4057 0.035 Uiso 1 1 calc R U . . .
C20 C 0.0159(2) 0.77956(16) 0.39321(17) 0.0228(5) Uani 1 1 d . . . . .
H20A H -0.0777 0.7639 0.3780 0.027 Uiso 1 1 calc R U . . .
H20B H 0.0398 0.7636 0.3357 0.027 Uiso 1 1 calc R U . . .

loop_
_atom_site_aniso_label
_atom_site_aniso_U_11
_atom_site_aniso_U_22
_atom_site_aniso_U_33
_atom_site_aniso_U_23
_atom_site_aniso_U_13
_atom_site_aniso_U_12
Ru1 0.01325(11) 0.00916(11) 0.01762(12) 0.00100(6) 0.00517(8) 0.00011(6)
F1 0.0337(9) 0.0522(10) 0.0208(8) -0.0013(7) -0.0002(7) 0.0134(7)
F2 0.0665(12) 0.0301(9) 0.0320(9) -0.0064(7) 0.0131(8) 0.0066(8)
F3 0.0309(9) 0.0655(12) 0.0266(8) -0.0060(7) 0.0143(7) 0.0010(7)
F4 0.0382(9) 0.0567(11) 0.0262(8) -0.0108(7) 0.0159(7) 0.0033(8)
F5 0.0383(9) 0.0434(10) 0.0256(8) -0.0030(7) 0.0008(7) 0.0154(7)
F6 0.0376(9) 0.0509(10) 0.0336(9) -0.0108(8) 0.0086(7) -0.0177(8)
O1 0.0150(7) 0.0117(7) 0.0242(8) 0.0010(6) 0.0070(6) 0.0002(6)
O2 0.0166(7) 0.0119(7) 0.0238(8) 0.0005(6) 0.0075(6) 0.0007(6)
O3 0.0202(8) 0.0137(7) 0.0197(8) 0.0007(6) 0.0061(7) -0.0011(6)
O4 0.0198(8) 0.0140(7) 0.0186(8) 0.0010(6) 0.0065(6) -0.0007(6)
O5 0.0208(8) 0.0104(7) 0.0237(8) 0.0014(6) 0.0071(6) -0.0007(6)
O6 0.0596(14) 0.0337(11) 0.0324(10) 0.0028(8) 0.0156(10) -0.0111(10)
C1 0.0161(11) 0.0162(11) 0.0166(11) 0.0005(8) 0.0051(9) 0.0015(8)
C2 0.0180(11) 0.0132(10) 0.0235(11) 0.0019(8) 0.0084(9) 0.0010(8)
C3 0.0215(11) 0.0197(11) 0.0224(12) 0.0018(9) 0.0073(10) 0.0013(9)
C4 0.0245(13) 0.0340(14) 0.0215(12) -0.0003(10) 0.0031(10) 0.0058(10)
C5 0.0203(12) 0.0305(13) 0.0284(13) 0.0035(10) 0.0059(10) 0.0038(10)
C6 0.0195(12) 0.0294(13) 0.0394(15) 0.0028(11) 0.0135(11) 0.0066(10)
C7 0.0292(13) 0.0255(12) 0.0315(13) -0.0021(10) 0.0177(11) 0.0034(10)
C8 0.0231(12) 0.0188(11) 0.0248(12) 0.0002(9) 0.0105(10) 0.0012(9)
C9 0.0291(13) 0.0299(13) 0.0276(13) -0.0056(10) 0.0131(11) 0.0018(10)
C10 0.0139(10) 0.0156(10) 0.0218(11) 0.0005(9) 0.0058(9) 0.0038(8)
C11 0.0161(11) 0.0222(11) 0.0195(11) 0.0003(9) 0.0039(9) 0.0034(9)
C12 0.0234(12) 0.0242(12) 0.0262(13) -0.0002(10) 0.0086(10) 0.0004(10)
C13 0.0314(14) 0.0406(15) 0.0253(13) 0.0060(11) 0.0129(11) 0.0044(11)
C14 0.0279(14) 0.0443(16) 0.0226(13) -0.0056(11) 0.0067(11) 0.0058(11)
C15 0.0264(13) 0.0325(14) 0.0291(13) -0.0073(11) 0.0057(11) 0.0025(11)
C16 0.0229(12) 0.0230(12) 0.0282(13) -0.0016(10) 0.0063(10) 0.0018(10)
C17 0.0565(18) 0.0160(12) 0.0263(13) -0.0022(10) 0.0043(12) -0.0043(12)
C18 0.0353(14) 0.0202(12) 0.0321(14) -0.0065(10) 0.0136(11) -0.0011(10)
C19 0.0390(14) 0.0164(12) 0.0313(14) 0.0034(10) 0.0117(11) 0.0026(10)
C20 0.0292(12) 0.0165(11) 0.0228(12) 0.0039(9) 0.0093(10) 0.0027(9)

loop_
_atom_type_symbol
_atom_type_description
_atom_type_scat_dispersion_real
_atom_type_scat_dispersion_imag
_atom_type_scat_source
C C 0.0033 0.0016
;
International Tables for Crystallography
(Vol. C, Tables 4.2.6.8 and 6.1.1.4)
;
H H 0.0000 0.0000
;
International Tables for Crystallography
(Vol. C, Table 6.1.1.4)
;
F F 0.0171 0.0103
;
International Tables for Crystallography
(Vol. C, Tables 4.2.6.8 and 6.1.1.4)
;
O O 0.0106 0.0060
;
International Tables for Crystallography
(Vol. C, Tables 4.2.6.8 and 6.1.1.4)
;
Ru Ru -1.2594 0.8363
;
International Tables for Crystallography
(Vol. C, Tables 4.2.6.8 and 6.1.1.4)
;

loop_
_geom_angle_atom_site_label_1
_geom_angle_atom_site_label_2
_geom_angle_atom_site_label_3
_geom_angle
_geom_angle_site_symmetry_1
_geom_angle_site_symmetry_3
_geom_angle_publ_flag
O3 Ru1 O1 90.39(6) . . ?
O3 Ru1 O4 179.20(6) . 3_566 ?
O1 Ru1 O4 89.34(6) . 3_566 ?
O3 Ru1 O2 88.70(6) . 3_566 ?
O1 Ru1 O2 178.94(6) . 3_566 ?
O4 Ru1 O2 91.56(6) 3_566 3_566 ?
O3 Ru1 Ru1 90.15(4) . 3_566 ?
O1 Ru1 Ru1 89.92(4) . 3_566 ?
O4 Ru1 Ru1 89.09(4) 3_566 3_566 ?
O2 Ru1 Ru1 89.54(4) 3_566 3_566 ?
O3 Ru1 O5 91.48(6) . . ?
O1 Ru1 O5 93.34(6) . . ?
O4 Ru1 O5 89.29(6) 3_566 . ?
O2 Ru1 O5 87.22(6) 3_566 . ?
Ru1 Ru1 O5 176.34(4) 3_566 . ?
C1 O1 Ru1 117.18(14) . . ?
C1 O2 Ru1 117.16(13) . 3_566 ?
C10 O3 Ru1 119.13(14) . . ?
C10 O4 Ru1 118.63(14) . 3_566 ?
C17 O5 C20 109.42(17) . . ?
C17 O5 Ru1 119.87(14) . . ?
C20 O5 Ru1 115.97(13) . . ?
C12 O6 H6 109.5 . . ?
O1 C1 O2 126.2(2) . . ?
O1 C1 C2 117.06(19) . . ?
O2 C1 C2 116.76(18) . . ?
C3 C2 C8 118.1(2) . . ?
C3 C2 C1 120.7(2) . . ?
C8 C2 C1 121.2(2) . . ?
C5 C3 C2 121.0(2) . . ?
C5 C3 C4 118.6(2) . . ?
C2 C3 C4 120.3(2) . . ?
F3 C4 F1 106.6(2) . . ?
F3 C4 F2 106.2(2) . . ?
F1 C4 F2 106.2(2) . . ?
F3 C4 C3 113.1(2) . . ?
F1 C4 C3 111.8(2) . . ?
F2 C4 C3 112.5(2) . . ?
C6 C5 C3 120.1(2) . . ?
C6 C5 H5 120.0 . . ?
C3 C5 H5 120.0 . . ?
C5 C6 C7 120.0(2) . . ?
C5 C6 H6A 120.0 . . ?
C7 C6 H6A 120.0 . . ?
C6 C7 C8 120.2(2) . . ?
C6 C7 H7 119.9 . . ?
C8 C7 H7 119.9 . . ?
C7 C8 C2 120.6(2) . . ?
C7 C8 C9 118.9(2) . . ?
C2 C8 C9 120.6(2) . . ?
F5 C9 F6 106.3(2) . . ?
F5 C9 F4 106.8(2) . . ?
F6 C9 F4 106.1(2) . . ?
F5 C9 C8 112.5(2) . . ?
F6 C9 C8 112.8(2) . . ?
F4 C9 C8 111.9(2) . . ?
O3 C10 O4 122.9(2) . . ?
O3 C10 C11 118.6(2) . . ?
O4 C10 C11 118.4(2) . . ?
C12 C11 C16 118.9(2) . . ?
C12 C11 C10 121.5(2) . . ?
C16 C11 C10 119.6(2) . . ?
O6 C12 C13 117.6(2) . . ?
O6 C12 C11 122.7(2) . . ?
C13 C12 C11 119.7(2) . . ?
C14 C13 C12 120.3(3) . . ?
C14 C13 H13 119.8 . . ?
C12 C13 H13 119.8 . . ?
C15 C14 C13 120.5(2) . . ?
C15 C14 H14 119.8 . . ?
C13 C14 H14 119.8 . . ?
C16 C15 C14 119.5(3) . . ?
C16 C15 H15 120.3 . . ?
C14 C15 H15 120.3 . . ?
C15 C16 C11 121.1(2) . . ?
C15 C16 H16 119.5 . . ?
C11 C16 H16 119.5 . . ?
O5 C17 C18 106.7(2) . . ?
O5 C17 H17A 110.4 . . ?
C18 C17 H17A 110.4 . . ?
O5 C17 H17B 110.4 . . ?
C18 C17 H17B 110.4 . . ?
H17A C17 H17B 108.6 . . ?
C17 C18 C19 103.4(2) . . ?
C17 C18 H18A 111.1 . . ?
C19 C18 H18A 111.1 . . ?
C17 C18 H18B 111.1 . . ?
C19 C18 H18B 111.1 . . ?
H18A C18 H18B 109.0 . . ?
C20 C19 C18 102.86(19) . . ?
C20 C19 H19A 111.2 . . ?
C18 C19 H19A 111.2 . . ?
C20 C19 H19B 111.2 . . ?
C18 C19 H19B 111.2 . . ?
H19A C19 H19B 109.1 . . ?
O5 C20 C19 104.91(19) . . ?
O5 C20 H20A 110.8 . . ?
C19 C20 H20A 110.8 . . ?
O5 C20 H20B 110.8 . . ?
C19 C20 H20B 110.8 . . ?
H20A C20 H20B 108.8 . . ?

loop_
_geom_bond_atom_site_label_1
_geom_bond_atom_site_label_2
_geom_bond_distance
_geom_bond_site_symmetry_2
_geom_bond_publ_flag
Ru1 O3 2.0494(16) . ?
Ru1 O1 2.0666(14) . ?
Ru1 O4 2.0687(15) 3_566 ?
Ru1 O2 2.0745(15) 3_566 ?
Ru1 Ru1 2.2674(3) 3_566 ?
Ru1 O5 2.3177(15) . ?
F1 C4 1.340(3) . ?
F2 C4 1.346(3) . ?
F3 C4 1.332(3) . ?
F4 C9 1.338(3) . ?
F5 C9 1.334(3) . ?
F6 C9 1.337(3) . ?
O1 C1 1.260(3) . ?
O2 C1 1.261(3) . ?
O2 Ru1 2.0746(15) 3_566 ?
O3 C10 1.263(3) . ?
O4 C10 1.287(3) . ?
O4 Ru1 2.0687(15) 3_566 ?
O5 C17 1.452(3) . ?
O5 C20 1.457(3) . ?
O6 C12 1.339(3) . ?
O6 H6 0.8400 . ?
C1 C2 1.514(3) . ?
C2 C3 1.398(3) . ?
C2 C8 1.399(3) . ?
C3 C5 1.386(3) . ?
C3 C4 1.508(3) . ?
C5 C6 1.377(4) . ?
C5 H5 0.9500 . ?
C6 C7 1.384(4) . ?
C6 H6A 0.9500 . ?
C7 C8 1.388(3) . ?
C7 H7 0.9500 . ?
C8 C9 1.510(3) . ?
C10 C11 1.473(3) . ?
C11 C12 1.400(3) . ?
C11 C16 1.403(3) . ?
C12 C13 1.390(4) . ?
C13 C14 1.387(4) . ?
C13 H13 0.9500 . ?
C14 C15 1.386(4) . ?
C14 H14 0.9500 . ?
C15 C16 1.378(4) . ?
C15 H15 0.9500 . ?
C16 H16 0.9500 . ?
C17 C18 1.507(4) . ?
C17 H17A 0.9900 . ?
C17 H17B 0.9900 . ?
C18 C19 1.521(4) . ?
C18 H18A 0.9900 . ?
C18 H18B 0.9900 . ?
C19 C20 1.512(3) . ?
C19 H19A 0.9900 . ?
C19 H19B 0.9900 . ?
C20 H20A 0.9900 . ?
C20 H20B 0.9900 . ?

loop_
_geom_hbond_atom_site_label_D
_geom_hbond_atom_site_label_H
_geom_hbond_atom_site_label_A
_geom_hbond_site_symmetry_D
_geom_hbond_site_symmetry_H
_geom_hbond_site_symmetry_A
_geom_hbond_distance_DA
_geom_hbond_distance_DH
_geom_hbond_distance_HA
_geom_hbond_angle_DHA
_geom_hbond_publ_flag
O6 H6 O4 . . . 2.569(3) 0.840 1.828 146.3 no

loop_
_geom_torsion_atom_site_label_1
_geom_torsion_atom_site_label_2
_geom_torsion_atom_site_label_3
_geom_torsion_atom_site_label_4
_geom_torsion
_geom_torsion_site_symmetry_1
_geom_torsion_site_symmetry_2
_geom_torsion_site_symmetry_3
_geom_torsion_site_symmetry_4
_geom_torsion_publ_flag
Ru1 O1 C1 O2 -1.5(3) . . . . ?
Ru1 O1 C1 C2 179.17(14) . . . . ?
Ru1 O2 C1 O1 0.5(3) 3_566 . . . ?
Ru1 O2 C1 C2 179.80(14) 3_566 . . . ?
O1 C1 C2 C3 76.5(3) . . . . ?
O2 C1 C2 C3 -102.9(3) . . . . ?
O1 C1 C2 C8 -104.3(3) . . . . ?
O2 C1 C2 C8 76.3(3) . . . . ?
C8 C2 C3 C5 0.2(3) . . . . ?
C1 C2 C3 C5 179.4(2) . . . . ?
C8 C2 C3 C4 179.3(2) . . . . ?
C1 C2 C3 C4 -1.4(3) . . . . ?
C5 C3 C4 F3 -137.3(2) . . . . ?
C2 C3 C4 F3 43.5(3) . . . . ?
C5 C3 C4 F1 -17.0(3) . . . . ?
C2 C3 C4 F1 163.9(2) . . . . ?
C5 C3 C4 F2 102.4(3) . . . . ?
C2 C3 C4 F2 -76.7(3) . . . . ?
C2 C3 C5 C6 -0.4(4) . . . . ?
C4 C3 C5 C6 -179.5(2) . . . . ?
C3 C5 C6 C7 -0.1(4) . . . . ?
C5 C6 C7 C8 0.7(4) . . . . ?
C6 C7 C8 C2 -0.8(4) . . . . ?
C6 C7 C8 C9 -179.6(2) . . . . ?
C3 C2 C8 C7 0.4(3) . . . . ?
C1 C2 C8 C7 -178.8(2) . . . . ?
C3 C2 C8 C9 179.1(2) . . . . ?
C1 C2 C8 C9 -0.1(3) . . . . ?
C7 C8 C9 F5 -137.8(2) . . . . ?
C2 C8 C9 F5 43.4(3) . . . . ?
C7 C8 C9 F6 101.9(3) . . . . ?
C2 C8 C9 F6 -76.9(3) . . . . ?
C7 C8 C9 F4 -17.6(3) . . . . ?
C2 C8 C9 F4 163.6(2) . . . . ?
Ru1 O3 C10 O4 3.2(3) . . . . ?
Ru1 O3 C10 C11 -176.26(14) . . . . ?
Ru1 O4 C10 O3 -2.9(3) 3_566 . . . ?
Ru1 O4 C10 C11 176.59(14) 3_566 . . . ?
O3 C10 C11 C12 177.9(2) . . . . ?
O4 C10 C11 C12 -1.7(3) . . . . ?
O3 C10 C11 C16 -1.0(3) . . . . ?
O4 C10 C11 C16 179.5(2) . . . . ?
C16 C11 C12 O6 178.2(2) . . . . ?
C10 C11 C12 O6 -0.7(4) . . . . ?
C16 C11 C12 C13 -1.1(4) . . . . ?
C10 C11 C12 C13 -180.0(2) . . . . ?
O6 C12 C13 C14 -178.5(2) . . . . ?
C11 C12 C13 C14 0.9(4) . . . . ?
C12 C13 C14 C15 -0.4(4) . . . . ?
C13 C14 C15 C16 0.2(4) . . . . ?
C14 C15 C16 C11 -0.4(4) . . . . ?
C12 C11 C16 C15 0.9(4) . . . . ?
C10 C11 C16 C15 179.8(2) . . . . ?
C20 O5 C17 C18 3.3(3) . . . . ?
Ru1 O5 C17 C18 -134.23(17) . . . . ?
O5 C17 C18 C19 -23.9(3) . . . . ?
C17 C18 C19 C20 34.6(3) . . . . ?
C17 O5 C20 C19 18.9(3) . . . . ?
Ru1 O5 C20 C19 158.24(15) . . . . ?
C18 C19 C20 O5 -33.0(2) . . . . ?
